data_4349635
loop_
_publ_author_name
'Zhou, Bihang'
'Hua, Yinying'
'Cheng, Fujun'
'Duan, Jingui'
'Chen, Lingyun'
'Jin, Wanqin'

_publ_section_title
;
 Fabrication of morphology-preserved microporous carbon from a
 zeolitic-like porous coordination polymer
;
_journal_issue 2
_journal_name_full 'Inorganic Chemistry Frontiers'
_journal_page_first 234
_journal_paper_doi 10.1039/C6QI00526H
_journal_volume 4
_journal_year 2017
_chemical_formula_sum 'C27 H18 O11 Zn2'
_chemical_formula_weight 649.15
_space_group_crystal_system monoclinic
_space_group_IT_number 14
_space_group_name_Hall '-P 2ybc'
_space_group_name_H-M_alt 'P 1 21/c 1'
_atom_sites_solution_hydrogens mixed
_audit_block_doi 10.5517/ccdc.csd.cc1mxngn
_audit_creation_method SHELXL-2013
_audit_update_record
;
2016-11-14 deposited with the CCDC.
2016-12-26 downloaded from the CCDC.
;
_cell_angle_alpha 90
_cell_angle_beta 99.13(3)
_cell_angle_gamma 90
_cell_formula_units_Z 4
_cell_length_a 7.3800(15)
_cell_length_b 28.290(6)
_cell_length_c 22.470(5)
_cell_measurement_reflns_used 12007
_cell_measurement_temperature 293(2)
_cell_measurement_theta_max 31.0697
_cell_measurement_theta_min 2.3332
_cell_volume 4631.9(18)
_computing_structure_refinement 'SHELXL-2013 (Sheldrick, 2013)'
_diffrn_ambient_temperature 293(2)
_diffrn_measured_fraction_theta_full 0.984
_diffrn_measured_fraction_theta_max 0.998
_diffrn_measurement_device_type Molybdenum
_diffrn_radiation_type MoK\a
_diffrn_radiation_wavelength 0.71073
_diffrn_reflns_av_R_equivalents 0.0780
_diffrn_reflns_av_unetI/netI 0.0842
_diffrn_reflns_Laue_measured_fraction_full 0.984
_diffrn_reflns_Laue_measured_fraction_max 0.998
_diffrn_reflns_limit_h_max 8
_diffrn_reflns_limit_h_min -8
_diffrn_reflns_limit_k_max 24
_diffrn_reflns_limit_k_min -33
_diffrn_reflns_limit_l_max 26
_diffrn_reflns_limit_l_min -26
_diffrn_reflns_number 29923
_diffrn_reflns_point_group_measured_fraction_full 0.984
_diffrn_reflns_point_group_measured_fraction_max 0.998
_diffrn_reflns_theta_full 25.242
_diffrn_reflns_theta_max 25.100
_diffrn_reflns_theta_min 1.707
_exptl_absorpt_coefficient_mu 1.071
_exptl_crystal_colour colorless
_exptl_crystal_density_diffrn 0.931
_exptl_crystal_description prism
_exptl_crystal_F_000 1312
_exptl_crystal_size_max 0.150
_exptl_crystal_size_mid 0.050
_exptl_crystal_size_min 0.050
_refine_diff_density_max 2.337
_refine_diff_density_min -0.676
_refine_diff_density_rms 0.144
_refine_ls_extinction_method none
_refine_ls_goodness_of_fit_ref 1.037
_refine_ls_hydrogen_treatment constr
_refine_ls_matrix_type full
_refine_ls_number_parameters 363
_refine_ls_number_reflns 8233
_refine_ls_number_restraints 0
_refine_ls_restrained_S_all 1.037
_refine_ls_R_factor_all 0.0946
_refine_ls_R_factor_gt 0.0719
_refine_ls_shift/su_max 0.000
_refine_ls_shift/su_mean 0.000
_refine_ls_structure_factor_coef Fsqd
_refine_ls_weighting_details
;
 w=1/[\s^2^(Fo^2^)+(0.1298P)^2^]
 where P=(Fo^2^+2Fc^2^)/3
;
_refine_ls_weighting_scheme calc
_refine_ls_wR_factor_gt 0.2117
_refine_ls_wR_factor_ref 0.2264
_reflns_Friedel_coverage 0.000
_reflns_number_gt 5418
_reflns_number_total 8233
_reflns_threshold_expression 'I > 2\s(I)'
_cod_data_source_file c6qi00526h2.cif
_cod_data_source_block as
_cod_original_cell_volume 4631.9(17)
_cod_original_sg_symbol_H-M 'P 21/c'
_cod_database_code 4349635
_shelx_space_group_comment
;
The symmetry employed for this shelxl refinement is uniquely defined
by the following loop, which should always be used as a source of
symmetry information in preference to the above space-group names.
They are only intended as comments.
;
_shelx_estimated_absorpt_t_min 0.856
_shelx_estimated_absorpt_t_max 0.948
_platon_squeeze_void_probe_radius 1.20
_shelxl_version_number 2013-2

loop_
_space_group_symop_operation_xyz
'x, y, z'
'-x, y+1/2, -z+1/2'
'-x, -y, -z'
'x, -y-1/2, z-1/2'

loop_
_atom_site_label
_atom_site_type_symbol
_atom_site_fract_x
_atom_site_fract_y
_atom_site_fract_z
_atom_site_U_iso_or_equiv
_atom_site_adp_type
_atom_site_occupancy
_atom_site_site_symmetry_order
_atom_site_calc_flag
_atom_site_refinement_flags_posn
_atom_site_refinement_flags_adp
C1 C -0.0896(6) 0.08731(18) 0.2554(2) 0.0238(12) Uani 1 1 d . .
C2 C 0.0634(6) 0.12059(17) 0.2798(2) 0.0207(11) Uani 1 1 d . .
C3 C 0.0210(7) 0.16242(18) 0.3070(2) 0.0264(12) Uani 1 1 d . .
H3 H -0.1014 0.1692 0.3085 0.032 Uiso 1 1 calc R U
C4 C 0.1542(7) 0.19446(17) 0.3319(2) 0.0254(12) Uani 1 1 d . .
C5 C 0.3378(7) 0.18303(19) 0.3278(3) 0.0316(14) Uani 1 1 d . .
H5 H 0.4306 0.2039 0.3435 0.038 Uiso 1 1 calc R U
C6 C 0.3830(7) 0.1416(2) 0.3010(3) 0.0374(15) Uani 1 1 d . .
H6 H 0.5056 0.1352 0.2992 0.045 Uiso 1 1 calc R U
C7 C 0.2509(7) 0.10932(17) 0.2769(2) 0.0230(12) Uani 1 1 d . .
C8 C 0.1120(7) 0.23982(17) 0.3612(2) 0.0267(12) Uani 1 1 d . .
C9 C -0.0465(7) 0.26561(18) 0.3418(3) 0.0273(13) Uani 1 1 d . .
H9 H -0.1321 0.2539 0.3104 0.033 Uiso 1 1 calc R U
C10 C -0.0801(7) 0.30849(18) 0.3681(2) 0.0244(12) Uani 1 1 d . .
C11 C 0.0531(7) 0.3265(2) 0.4146(3) 0.0332(14) Uani 1 1 d . .
H11 H 0.0342 0.3556 0.4318 0.040 Uiso 1 1 calc R U
C12 C 0.2145(7) 0.30086(19) 0.4354(3) 0.0326(14) Uani 1 1 d . .
C13 C 0.2378(7) 0.25780(18) 0.4076(3) 0.0319(14) Uani 1 1 d . .
H13 H 0.3433 0.2404 0.4209 0.038 Uiso 1 1 calc R U
C14 C -0.2478(7) 0.33654(17) 0.3464(2) 0.0243(12) Uani 1 1 d . .
C15 C -0.4162(7) 0.31398(19) 0.3317(3) 0.0346(14) Uani 1 1 d . .
H15 H -0.4197 0.2812 0.3340 0.042 Uiso 1 1 calc R U
C16 C -0.5815(8) 0.3385(2) 0.3134(3) 0.0415(16) Uani 1 1 d . .
H16 H -0.6930 0.3225 0.3063 0.050 Uiso 1 1 calc R U
C17 C -0.5737(7) 0.3874(2) 0.3062(3) 0.0358(14) Uani 1 1 d . .
C18 C -0.4065(7) 0.41142(19) 0.3175(3) 0.0296(13) Uani 1 1 d . .
C19 C -0.2470(7) 0.38505(18) 0.3381(3) 0.0290(13) Uani 1 1 d . .
H19 H -0.1356 0.4010 0.3466 0.035 Uiso 1 1 calc R U
C20 C -0.3916(8) 0.46233(19) 0.3087(3) 0.0319(14) Uani 1 1 d . .
C21 C 0.3600(7) 0.3204(2) 0.4830(3) 0.0345(14) Uani 1 1 d . .
C22 C 0.3227(7) 0.34952(19) 0.5302(3) 0.0332(14) Uani 1 1 d . .
H22 H 0.2010 0.3568 0.5323 0.040 Uiso 1 1 calc R U
C23 C 0.4572(7) 0.3679(2) 0.5734(3) 0.0320(14) Uani 1 1 d . .
C24 C 0.6388(7) 0.3564(2) 0.5709(3) 0.0403(16) Uani 1 1 d . .
C25 C 0.6834(8) 0.3269(2) 0.5251(3) 0.0511(19) Uani 1 1 d . .
H25 H 0.8049 0.3194 0.5231 0.061 Uiso 1 1 calc R U
C26 C 0.5451(8) 0.3096(2) 0.4841(3) 0.0430(16) Uani 1 1 d . .
H26 H 0.5753 0.2892 0.4547 0.052 Uiso 1 1 calc R U
C27 C 0.4085(7) 0.39921(19) 0.6218(3) 0.0291(13) Uani 1 1 d . .
O1 O 0.2966(5) 0.06872(13) 0.25272(18) 0.0308(9) Uani 1 1 d . .
O2 O -0.0754(5) 0.05735(13) 0.21536(19) 0.0313(9) Uani 1 1 d . .
O3 O -0.2382(5) 0.09121(13) 0.27741(18) 0.0337(10) Uani 1 1 d . .
O4 O -0.7366(5) 0.41018(15) 0.2877(2) 0.0512(13) Uani 1 1 d . .
H4 H -0.7162 0.4376 0.2788 0.077 Uiso 1 1 calc R U
O5 O -0.5389(5) 0.48561(13) 0.2907(2) 0.0410(11) Uani 1 1 d . .
O6 O -0.2363(5) 0.48133(13) 0.31958(19) 0.0375(10) Uani 1 1 d . .
O7 O 0.2382(5) 0.40869(14) 0.6213(2) 0.0406(11) Uani 1 1 d . .
O8 O 0.5349(5) 0.41591(16) 0.6599(2) 0.0453(12) Uani 1 1 d . .
O9 O 0.7844(6) 0.3739(2) 0.6115(3) 0.0651(16) Uani 1 1 d . .
H9A H 0.7457 0.3921 0.6349 0.098 Uiso 1 1 calc R U
O10 O -0.4053(6) 0.01926(18) 0.3345(2) 0.0646(15) Uani 1 1 d . .
H10A H -0.4708 -0.0055 0.3339 0.078 Uiso 1 1 d R U
H10B H -0.2935 0.0113 0.3443 0.078 Uiso 1 1 d R U
O11 O -0.0406(7) 0.02441(16) 0.0937(2) 0.0644(15) Uani 1 1 d . .
H11B H -0.0029 -0.0019 0.0822 0.077 Uiso 1 1 d R U
H11A H -0.0403 0.0442 0.0671 0.097 Uiso 1 1 d R U
Zn1 Zn 0.13730(8) 0.04717(2) 0.17419(3) 0.0230(2) Uani 1 1 d . .
Zn2 Zn -0.44598(8) 0.05087(2) 0.24499(3) 0.0252(2) Uani 1 1 d . .

loop_
_atom_site_aniso_label
_atom_site_aniso_U_11
_atom_site_aniso_U_22
_atom_site_aniso_U_33
_atom_site_aniso_U_23
_atom_site_aniso_U_13
_atom_site_aniso_U_12
C1 0.010(3) 0.029(3) 0.031(3) -0.006(2) -0.001(2) -0.003(2)
C2 0.009(2) 0.024(3) 0.028(3) -0.009(2) -0.003(2) -0.001(2)
C3 0.015(3) 0.028(3) 0.035(3) -0.004(2) 0.002(2) 0.003(2)
C4 0.022(3) 0.023(3) 0.031(3) 0.002(2) 0.006(2) 0.002(2)
C5 0.017(3) 0.029(3) 0.049(4) -0.012(3) 0.005(3) -0.005(2)
C6 0.011(3) 0.039(3) 0.063(4) -0.025(3) 0.010(3) -0.007(2)
C7 0.018(3) 0.022(3) 0.027(3) -0.006(2) -0.001(2) 0.003(2)
C8 0.030(3) 0.019(3) 0.032(3) 0.004(2) 0.009(2) -0.001(2)
C9 0.019(3) 0.027(3) 0.033(3) -0.011(2) -0.006(2) -0.005(2)
C10 0.018(3) 0.025(3) 0.032(3) -0.004(2) 0.007(2) -0.004(2)
C11 0.028(3) 0.033(3) 0.035(3) -0.010(3) -0.004(3) 0.004(3)
C12 0.028(3) 0.024(3) 0.048(4) -0.005(3) 0.011(3) -0.004(2)
C13 0.016(3) 0.024(3) 0.054(4) -0.008(3) 0.000(3) -0.002(2)
C14 0.020(3) 0.018(3) 0.034(3) -0.006(2) -0.002(2) 0.001(2)
C15 0.033(3) 0.021(3) 0.047(4) -0.002(3) -0.001(3) 0.000(2)
C16 0.025(3) 0.032(3) 0.064(5) 0.008(3) -0.002(3) -0.007(3)
C17 0.022(3) 0.039(3) 0.044(4) 0.004(3) 0.000(3) 0.001(3)
C18 0.023(3) 0.029(3) 0.037(3) -0.002(3) 0.005(3) 0.001(2)
C19 0.024(3) 0.020(3) 0.042(4) -0.004(2) 0.004(3) -0.007(2)
C20 0.027(3) 0.025(3) 0.044(4) 0.003(3) 0.005(3) -0.003(3)
C21 0.021(3) 0.036(3) 0.047(4) -0.010(3) 0.008(3) 0.001(2)
C22 0.015(3) 0.030(3) 0.055(4) -0.006(3) 0.004(3) 0.000(2)
C23 0.025(3) 0.041(3) 0.031(3) -0.014(3) 0.007(3) -0.004(3)
C24 0.015(3) 0.051(4) 0.052(4) -0.023(3) -0.005(3) -0.003(3)
C25 0.020(3) 0.067(5) 0.070(5) -0.032(4) 0.017(3) 0.003(3)
C26 0.033(3) 0.050(4) 0.046(4) -0.016(3) 0.005(3) 0.005(3)
C27 0.021(3) 0.032(3) 0.034(3) -0.007(3) 0.003(3) -0.003(2)
O1 0.0214(19) 0.028(2) 0.041(2) -0.0092(18) 0.0014(17) -0.0006(16)
O2 0.017(2) 0.029(2) 0.047(3) -0.0114(18) 0.0015(17) 0.0015(16)
O3 0.0141(19) 0.039(2) 0.047(3) -0.0146(19) 0.0023(18) -0.0033(16)
O4 0.021(2) 0.043(3) 0.083(4) 0.010(3) -0.011(2) -0.0023(19)
O5 0.028(2) 0.026(2) 0.068(3) 0.005(2) 0.005(2) -0.0015(18)
O6 0.029(2) 0.026(2) 0.056(3) 0.0111(19) -0.002(2) -0.0048(17)
O7 0.015(2) 0.049(3) 0.058(3) -0.019(2) 0.0057(19) 0.0057(18)
O8 0.022(2) 0.063(3) 0.050(3) -0.024(2) 0.001(2) -0.004(2)
O9 0.024(2) 0.097(4) 0.072(4) -0.038(3) 0.002(2) -0.003(2)
O10 0.045(3) 0.075(4) 0.069(4) 0.033(3) -0.005(3) -0.002(3)
O11 0.103(4) 0.039(3) 0.047(3) -0.006(2) -0.001(3) -0.001(3)
Zn1 0.0152(4) 0.0221(4) 0.0315(4) -0.0018(2) 0.0031(3) -0.0002(2)
Zn2 0.0137(3) 0.0234(4) 0.0378(4) -0.0028(3) 0.0022(3) -0.0008(2)

loop_
_atom_type_symbol
_atom_type_description
_atom_type_scat_dispersion_real
_atom_type_scat_dispersion_imag
_atom_type_scat_source
C C 0.0033 0.0016 'International Tables Vol C Tables 4.2.6.8 and 6.1.1.4'
H H 0.0000 0.0000 'International Tables Vol C Tables 4.2.6.8 and 6.1.1.4'
O O 0.0106 0.0060 'International Tables Vol C Tables 4.2.6.8 and 6.1.1.4'
Zn Zn 0.2839 1.4301 'International Tables Vol C Tables 4.2.6.8 and 6.1.1.4'

loop_
_geom_angle_atom_site_label_1
_geom_angle_atom_site_label_2
_geom_angle_atom_site_label_3
_geom_angle
_geom_angle_site_symmetry_1
_geom_angle_site_symmetry_3
O2 C1 O3 120.8(5) . .
O2 C1 C2 122.8(5) . .
O3 C1 C2 116.4(5) . .
C3 C2 C7 119.7(4) . .
C3 C2 C1 119.0(4) . .
C7 C2 C1 121.3(4) . .
C4 C3 C2 122.6(5) . .
C4 C3 H3 118.7 . .
C2 C3 H3 118.7 . .
C3 C4 C5 116.8(5) . .
C3 C4 C8 123.6(5) . .
C5 C4 C8 119.6(5) . .
C6 C5 C4 121.6(5) . .
C6 C5 H5 119.2 . .
C4 C5 H5 119.2 . .
C7 C6 C5 121.7(5) . .
C7 C6 H6 119.1 . .
C5 C6 H6 119.1 . .
O1 C7 C6 121.2(5) . .
O1 C7 C2 121.2(4) . .
C6 C7 C2 117.6(5) . .
C13 C8 C9 118.5(5) . .
C13 C8 C4 119.1(5) . .
C9 C8 C4 122.3(5) . .
C8 C9 C10 121.6(5) . .
C8 C9 H9 119.2 . .
C10 C9 H9 119.2 . .
C9 C10 C11 118.7(5) . .
C9 C10 C14 121.5(4) . .
C11 C10 C14 119.8(5) . .
C12 C11 C10 120.8(5) . .
C12 C11 H11 119.6 . .
C10 C11 H11 119.6 . .
C13 C12 C11 117.4(5) . .
C13 C12 C21 121.2(5) . .
C11 C12 C21 121.3(5) . .
C8 C13 C12 123.1(5) . .
C8 C13 H13 118.5 . .
C12 C13 H13 118.5 . .
C19 C14 C15 116.5(5) . .
C19 C14 C10 123.5(4) . .
C15 C14 C10 120.0(5) . .
C14 C15 C16 123.0(5) . .
C14 C15 H15 118.5 . .
C16 C15 H15 118.5 . .
C17 C16 C15 118.2(5) . .
C17 C16 H16 120.9 . .
C15 C16 H16 120.9 . .
O4 C17 C16 116.9(5) . .
O4 C17 C18 122.2(5) . .
C16 C17 C18 120.9(5) . .
C17 C18 C19 118.0(5) . .
C17 C18 C20 122.6(5) . .
C19 C18 C20 119.3(5) . .
C14 C19 C18 123.2(5) . .
C14 C19 H19 118.4 . .
C18 C19 H19 118.4 . .
O6 C20 O5 123.0(5) . .
O6 C20 C18 118.8(5) . .
O5 C20 C18 118.2(5) . .
C26 C21 C22 115.1(5) . .
C26 C21 C12 121.3(5) . .
C22 C21 C12 123.6(5) . .
C23 C22 C21 123.3(5) . .
C23 C22 H22 118.3 . .
C21 C22 H22 118.3 . .
C22 C23 C24 118.4(5) . .
C22 C23 C27 120.6(5) . .
C24 C23 C27 121.0(5) . .
O9 C24 C23 122.9(5) . .
O9 C24 C25 116.5(5) . .
C23 C24 C25 120.6(5) . .
C26 C25 C24 118.4(5) . .
C26 C25 H25 120.8 . .
C24 C25 H25 120.8 . .
C25 C26 C21 124.2(6) . .
C25 C26 H26 117.9 . .
C21 C26 H26 117.9 . .
O8 C27 O7 123.3(5) . .
O8 C27 C23 118.8(5) . .
O7 C27 C23 117.8(5) . .
C7 O1 Zn2 123.8(3) . 1_655
C7 O1 Zn1 117.3(3) . .
Zn2 O1 Zn1 105.83(18) 1_655 .
C1 O2 Zn1 126.9(3) . .
C1 O3 Zn2 118.4(3) . .
C17 O4 H4 109.5 . .
C20 O5 Zn2 126.1(4) . 2_455
C20 O6 Zn1 136.5(4) . 2
C27 O7 Zn1 126.6(3) . 4_566
C27 O8 Zn2 136.1(4) . 4_666
C24 O9 H9A 109.5 . .
Zn2 O10 H10A 109.2 . .
Zn2 O10 H10B 109.5 . .
H10A O10 H10B 108.2 . .
Zn1 O11 H11B 109.4 . .
Zn1 O11 H11A 109.6 . .
H11B O11 H11A 109.8 . .
O7 Zn1 O2 127.11(17) 4_565 .
O7 Zn1 O6 117.95(18) 4_565 2_545
O2 Zn1 O6 114.46(17) . 2_545
O7 Zn1 O1 96.42(17) 4_565 .
O2 Zn1 O1 86.74(16) . .
O6 Zn1 O1 93.64(15) 2_545 .
O7 Zn1 O11 85.44(19) 4_565 .
O2 Zn1 O11 90.75(19) . .
O6 Zn1 O11 87.00(17) 2_545 .
O1 Zn1 O11 177.45(19) . .
O3 Zn2 O1 121.30(15) . 1_455
O3 Zn2 O5 132.46(16) . 2_445
O1 Zn2 O5 105.87(15) 1_455 2_445
O3 Zn2 O8 90.78(17) . 4_465
O1 Zn2 O8 92.19(16) 1_455 4_465
O5 Zn2 O8 93.17(19) 2_445 4_465
O3 Zn2 O10 84.87(18) . .
O1 Zn2 O10 90.97(18) 1_455 .
O5 Zn2 O10 89.0(2) 2_445 .
O8 Zn2 O10 175.53(17) 4_465 .

loop_
_geom_bond_atom_site_label_1
_geom_bond_atom_site_label_2
_geom_bond_distance
_geom_bond_site_symmetry_2
C1 O2 1.252(6) .
C1 O3 1.278(6) .
C1 C2 1.506(7) .
C2 C3 1.390(7) .
C2 C7 1.431(7) .
C3 C4 1.388(7) .
C3 H3 0.9300 .
C4 C5 1.410(7) .
C4 C8 1.498(7) .
C5 C6 1.383(8) .
C5 H5 0.9300 .
C6 C7 1.381(7) .
C6 H6 0.9300 .
C7 O1 1.337(6) .
C8 C13 1.378(7) .
C8 C9 1.389(7) .
C9 C10 1.389(7) .
C9 H9 0.9300 .
C10 C11 1.412(7) .
C10 C14 1.486(7) .
C11 C12 1.409(7) .
C11 H11 0.9300 .
C12 C13 1.392(8) .
C12 C21 1.497(8) .
C13 H13 0.9300 .
C14 C19 1.385(7) .
C14 C15 1.389(7) .
C15 C16 1.407(8) .
C15 H15 0.9300 .
C16 C17 1.394(8) .
C16 H16 0.9300 .
C17 O4 1.370(6) .
C17 C18 1.397(7) .
C18 C19 1.408(7) .
C18 C20 1.460(7) .
C19 H19 0.9300 .
C20 O6 1.254(6) .
C20 O5 1.281(6) .
C21 C26 1.397(8) .
C21 C22 1.404(8) .
C22 C23 1.376(7) .
C22 H22 0.9300 .
C23 C24 1.389(8) .
C23 C27 1.489(7) .
C24 O9 1.385(7) .
C24 C25 1.405(8) .
C25 C26 1.354(8) .
C25 H25 0.9300 .
C26 H26 0.9300 .
C27 O8 1.254(6) .
C27 O7 1.283(6) .
O1 Zn2 2.000(4) 1_655
O1 Zn1 2.052(4) .
O2 Zn1 1.966(4) .
O3 Zn2 1.957(3) .
O4 H4 0.8200 .
O5 Zn2 2.009(4) 2_455
O6 Zn1 1.997(4) 2
O7 Zn1 1.952(4) 4_566
O8 Zn2 2.116(4) 4_666
O9 H9A 0.8200 .
O10 Zn2 2.179(5) .
O10 H10A 0.8500 .
O10 H10B 0.8500 .
O11 Zn1 2.158(5) .
O11 H11B 0.8501 .
O11 H11A 0.8199 .
Zn1 O7 1.951(4) 4_565
Zn1 O6 1.998(4) 2_545
Zn2 O1 2.000(4) 1_455
Zn2 O5 2.009(4) 2_445
Zn2 O8 2.115(4) 4_465

loop_
_geom_torsion_atom_site_label_1
_geom_torsion_atom_site_label_2
_geom_torsion_atom_site_label_3
_geom_torsion_atom_site_label_4
_geom_torsion
_geom_torsion_site_symmetry_4
O2 C1 C2 C3 157.6(5) .
O3 C1 C2 C3 -22.0(7) .
O2 C1 C2 C7 -24.1(8) .
O3 C1 C2 C7 156.3(5) .
C7 C2 C3 C4 0.1(8) .
C1 C2 C3 C4 178.5(5) .
C2 C3 C4 C5 0.8(8) .
C2 C3 C4 C8 179.8(5) .
C3 C4 C5 C6 -0.9(9) .
C8 C4 C5 C6 -179.9(6) .
C4 C5 C6 C7 0.0(10) .
C5 C6 C7 O1 -178.1(6) .
C5 C6 C7 C2 0.9(9) .
C3 C2 C7 O1 178.0(5) .
C1 C2 C7 O1 -0.3(8) .
C3 C2 C7 C6 -1.0(8) .
C1 C2 C7 C6 -179.3(5) .
C3 C4 C8 C13 149.3(6) .
C5 C4 C8 C13 -31.7(8) .
C3 C4 C8 C9 -33.5(8) .
C5 C4 C8 C9 145.6(6) .
C13 C8 C9 C10 -0.3(8) .
C4 C8 C9 C10 -177.6(5) .
C8 C9 C10 C11 1.6(8) .
C8 C9 C10 C14 178.7(5) .
C9 C10 C11 C12 -2.0(9) .
C14 C10 C11 C12 -179.1(5) .
C10 C11 C12 C13 1.0(9) .
C10 C11 C12 C21 177.6(5) .
C9 C8 C13 C12 -0.7(9) .
C4 C8 C13 C12 176.6(5) .
C11 C12 C13 C8 0.4(9) .
C21 C12 C13 C8 -176.3(6) .
C9 C10 C14 C19 -136.5(6) .
C11 C10 C14 C19 40.5(8) .
C9 C10 C14 C15 41.9(8) .
C11 C10 C14 C15 -141.1(6) .
C19 C14 C15 C16 -4.4(9) .
C10 C14 C15 C16 177.1(6) .
C14 C15 C16 C17 4.0(10) .
C15 C16 C17 O4 179.2(6) .
C15 C16 C17 C18 -0.7(10) .
O4 C17 C18 C19 178.2(6) .
C16 C17 C18 C19 -1.9(9) .
O4 C17 C18 C20 -1.9(10) .
C16 C17 C18 C20 178.0(6) .
C15 C14 C19 C18 1.6(9) .
C10 C14 C19 C18 180.0(5) .
C17 C18 C19 C14 1.5(9) .
C20 C18 C19 C14 -178.5(6) .
C17 C18 C20 O6 -179.6(6) .
C19 C18 C20 O6 0.3(9) .
C17 C18 C20 O5 1.0(9) .
C19 C18 C20 O5 -179.1(6) .
C13 C12 C21 C26 28.1(9) .
C11 C12 C21 C26 -148.4(6) .
C13 C12 C21 C22 -150.3(6) .
C11 C12 C21 C22 33.2(9) .
C26 C21 C22 C23 2.4(9) .
C12 C21 C22 C23 -179.1(6) .
C21 C22 C23 C24 -1.2(10) .
C21 C22 C23 C27 179.1(6) .
C22 C23 C24 O9 178.5(6) .
C27 C23 C24 O9 -1.7(10) .
C22 C23 C24 C25 0.3(10) .
C27 C23 C24 C25 -180.0(6) .
O9 C24 C25 C26 -179.1(7) .
C23 C24 C25 C26 -0.7(11) .
C24 C25 C26 C21 2.1(11) .
C22 C21 C26 C25 -2.9(10) .
C12 C21 C26 C25 178.6(6) .
C22 C23 C27 O8 -178.9(6) .
C24 C23 C27 O8 1.4(9) .
C22 C23 C27 O7 -0.7(9) .
C24 C23 C27 O7 179.6(6) .
C6 C7 O1 Zn2 -2.7(7) 1_655
C2 C7 O1 Zn2 178.4(4) 1_655
C6 C7 O1 Zn1 -138.4(5) .
C2 C7 O1 Zn1 42.7(6) .
O3 C1 O2 Zn1 178.0(4) .
C2 C1 O2 Zn1 -1.6(7) .
O2 C1 O3 Zn2 -2.3(7) .
C2 C1 O3 Zn2 177.3(3) .
O6 C20 O5 Zn2 17.5(9) 2_455
C18 C20 O5 Zn2 -163.1(4) 2_455
O5 C20 O6 Zn1 8.6(10) 2
C18 C20 O6 Zn1 -170.7(4) 2
O8 C27 O7 Zn1 4.1(9) 4_566
C23 C27 O7 Zn1 -174.1(4) 4_566
O7 C27 O8 Zn2 16.9(9) 4_666
C23 C27 O8 Zn2 -165.0(4) 4_666

loop_
_platon_squeeze_void_nr
_platon_squeeze_void_average_x
_platon_squeeze_void_average_y
_platon_squeeze_void_average_z
_platon_squeeze_void_volume
_platon_squeeze_void_count_electrons
_platon_squeeze_void_content
1 0.059 0.000 0.500 1081 150 ' '
2 -0.022 0.000 1.000 177 57 ' '
3 -0.094 0.500 0.000 1081 150 ' '
4 -0.025 0.500 0.500 177 57 ' '
